data_1551625
loop_
_publ_author_name
'ISHIMARU, Yoshihiro'
'SHIMOYAMA, Naoyuki'
'SHIBA, Haruaki'
'FUJIHARA, Takashi'

_publ_section_title
;
 &lt;i&gt;p&lt;/i&gt;-Nitrophenyl[36]trithianonaphyrin(1.0.0.1.0.0.1.0.0)
 with a Weak Antiaromatic Character
;
_journal_issue 0
_journal_name_full 'X-ray Structure Analysis Online'
_journal_page_first 21
_journal_paper_doi 10.2116/xraystruct.31.21
_journal_volume 31
_journal_year 2015
_chemical_formula_moiety 'C75 H69 N9 O6 S3'
_chemical_formula_sum 'C75 H69 N9 O6 S3'
_chemical_formula_weight 1288.57
_space_group_IT_number 9
_space_group_name_Hall 'C -2yc'
_space_group_name_H-M_alt 'C 1 c 1'
_symmetry_cell_setting monoclinic
_symmetry_space_group_name_Hall 'C -2yc'
_symmetry_space_group_name_H-M 'C 1 c 1'
_atom_sites_solution_hydrogens geom
_atom_sites_solution_primary direct
_atom_sites_solution_secondary difmap
_audit_creation_method SHELXL-97
_cell_angle_alpha 90.00
_cell_angle_beta 101.358(2)
_cell_angle_gamma 90.00
_cell_formula_units_Z 4
_cell_length_a 24.986(4)
_cell_length_b 23.548(4)
_cell_length_c 13.762(2)
_cell_measurement_reflns_used 4092
_cell_measurement_temperature 200(2)
_cell_measurement_theta_max 19.18
_cell_measurement_theta_min 2.30
_cell_volume 7939(2)
_computing_cell_refinement 'Bruker SAINT (Bruker 2008)'
_computing_data_collection 'Bruker APEX2 (Bruker 2008)'
_computing_data_reduction 'Bruker SAINT and XPREP (Bruker 2008)'
_computing_molecular_graphics 'XSHEL (Bruker, 2008)'
_computing_publication_material 'XCIF (Bruker, 2008)'
_computing_structure_refinement 'SHELXL97 (Sheldrick, 2008)'
_computing_structure_solution 'SHELXS97 (Sheldrick, 2008)'
_diffrn_ambient_temperature 200(2)
_diffrn_detector_area_resol_mean 8.333
_diffrn_measured_fraction_theta_full 0.997
_diffrn_measured_fraction_theta_max 0.997
_diffrn_measurement_device_type 'Bruker APEXII CCD area-detector'
_diffrn_measurement_method '\f and \w'
_diffrn_radiation_monochromator 'Bruker Helios multilayer confocal mirror'
_diffrn_radiation_source 'Bruker TXS fine-focus rotating anode'
_diffrn_radiation_type MoK\a
_diffrn_radiation_wavelength 0.71073
_diffrn_reflns_av_R_equivalents 0.0889
_diffrn_reflns_av_sigmaI/netI 0.1854
_diffrn_reflns_limit_h_max 32
_diffrn_reflns_limit_h_min -32
_diffrn_reflns_limit_k_max 30
_diffrn_reflns_limit_k_min -30
_diffrn_reflns_limit_l_max 17
_diffrn_reflns_limit_l_min -17
_diffrn_reflns_number 44912
_diffrn_reflns_theta_full 27.48
_diffrn_reflns_theta_max 27.48
_diffrn_reflns_theta_min 1.20
_exptl_absorpt_coefficient_mu 0.145
_exptl_absorpt_correction_T_max 0.9971
_exptl_absorpt_correction_T_min 0.9716
_exptl_absorpt_correction_type multi-scan
_exptl_absorpt_process_details 'SADABS-2008/1 - Bruker AXS 2008'
_exptl_crystal_colour violet
_exptl_crystal_density_diffrn 1.078
_exptl_crystal_density_meas ?
_exptl_crystal_density_method 'not measured'
_exptl_crystal_description needle
_exptl_crystal_F_000 2712
_exptl_crystal_size_max 0.20
_exptl_crystal_size_mid 0.03
_exptl_crystal_size_min 0.02
_refine_diff_density_max 0.400
_refine_diff_density_min -0.331
_refine_diff_density_rms 0.049
_refine_ls_abs_structure_details 'Flack H D (1983), Acta Cryst. A39, 876-881'
_refine_ls_abs_structure_Flack -0.01(7)
_refine_ls_extinction_coef 0.00003(2)
_refine_ls_extinction_expression Fc^*^=kFc[1+0.001xFc^2^\l^3^/sin(2\q)]^-1/4^
_refine_ls_extinction_method SHELXL
_refine_ls_goodness_of_fit_ref 0.775
_refine_ls_hydrogen_treatment constr
_refine_ls_matrix_type full
_refine_ls_number_parameters 845
_refine_ls_number_reflns 17971
_refine_ls_number_restraints 2
_refine_ls_restrained_S_all 0.774
_refine_ls_R_factor_all 0.1709
_refine_ls_R_factor_gt 0.0656
_refine_ls_shift/su_max 0.000
_refine_ls_shift/su_mean 0.000
_refine_ls_structure_factor_coef Fsqd
_refine_ls_weighting_details 'calc w=1/[\s^2^(Fo^2^)+(0.0797P)^2^+0.0000P] where P=(Fo^2^+2Fc^2^)/3'
_refine_ls_weighting_scheme calc
_refine_ls_wR_factor_gt 0.1368
_refine_ls_wR_factor_ref 0.1633
_reflns_number_gt 6799
_reflns_number_total 17971
_reflns_threshold_expression >2sigma(I)
_cod_data_source_file 31_21_1.txt
_cod_data_source_block fuji_maru_org04_s3_3_0m-sr-sr
_cod_depositor_comments
;
The following automatic conversions were performed:

'_symmetry_cell_setting' value 'Monoclinic' changed to 'monoclinic'
according to
/home/andrius/struct/COD-crude-data/automatic-downloads/current/J-STAGE/lib/dictionaries/cif_core.dic
dictionary named 'cif_core.dic' version 2.4.2 from 2011-04-26.

'_exptl_crystal_density_meas' value 'not measured' was changed to '?'
- the value is perceived as not measured.

Automatic conversion script
Id: cif_fix_values 6524 2018-11-02 12:15:13Z antanas 
;
_cod_original_sg_symbol_H-M Cc
_cod_database_code 1551625

loop_
_symmetry_equiv_pos_as_xyz
'x, y, z'
'x, -y, z+1/2'
'x+1/2, y+1/2, z'
'x+1/2, -y+1/2, z+1/2'

loop_
_atom_site_label
_atom_site_type_symbol
_atom_site_fract_x
_atom_site_fract_y
_atom_site_fract_z
_atom_site_U_iso_or_equiv
_atom_site_adp_type
_atom_site_occupancy
_atom_site_symmetry_multiplicity
_atom_site_calc_flag
_atom_site_refinement_flags
C1 C 0.4125(2) 0.3366(2) 0.6580(4) 0.0489(14) Uani 1 1 d .
C2 C 0.4135(2) 0.3943(2) 0.6603(4) 0.0557(15) Uani 1 1 d .
H2 H 0.4309 0.4172 0.6189 0.067 Uiso 1 1 calc R
C3 C 0.3859(2) 0.4155(2) 0.7302(4) 0.0620(16) Uani 1 1 d .
H3 H 0.3818 0.4551 0.7398 0.074 Uiso 1 1 calc R
C4 C 0.3645(2) 0.3749(2) 0.7859(4) 0.0536(15) Uani 1 1 d .
C5 C 0.3353(2) 0.3831(2) 0.8639(4) 0.0502(14) Uani 1 1 d .
C6 C 0.3122(2) 0.3424(2) 0.9180(4) 0.0491(14) Uani 1 1 d .
H6 H 0.3133 0.3024 0.9095 0.059 Uiso 1 1 calc R
C7 C 0.28768(19) 0.37033(19) 0.9857(4) 0.0447(13) Uani 1 1 d .
C8 C 0.25925(19) 0.34140(18) 1.0606(4) 0.0448(13) Uani 1 1 d .
H8A H 0.2795 0.3500 1.1283 0.054 Uiso 1 1 calc R
H8B H 0.2220 0.3573 1.0542 0.054 Uiso 1 1 calc R
C9 C 0.2553(2) 0.2776(2) 1.0473(4) 0.0506(13) Uani 1 1 d .
H9A H 0.2332 0.2690 0.9810 0.061 Uiso 1 1 calc R
H9B H 0.2923 0.2619 1.0501 0.061 Uiso 1 1 calc R
C10 C 0.2299(3) 0.2491(2) 1.1248(4) 0.0765(18) Uani 1 1 d .
H10A H 0.2510 0.2584 1.1907 0.115 Uiso 1 1 calc R
H10B H 0.2300 0.2078 1.1150 0.115 Uiso 1 1 calc R
H10C H 0.1923 0.2624 1.1191 0.115 Uiso 1 1 calc R
C11 C 0.29418(19) 0.4302(2) 0.9707(4) 0.0431(13) Uani 1 1 d .
C12 C 0.27594(19) 0.4791(2) 1.0144(3) 0.0431(12) Uani 1 1 d .
C13 C 0.23713(19) 0.46857(17) 1.0830(4) 0.0345(11) Uani 1 1 d .
C14 C 0.1832(2) 0.4642(2) 1.0398(4) 0.0538(14) Uani 1 1 d .
H14 H 0.1725 0.4684 0.9700 0.065 Uiso 1 1 calc R
C15 C 0.1432(2) 0.45367(18) 1.0961(4) 0.0430(12) Uani 1 1 d .
H15 H 0.1058 0.4491 1.0661 0.052 Uiso 1 1 calc R
C16 C 0.16112(19) 0.45024(19) 1.1985(4) 0.0396(12) Uani 1 1 d .
C17 C 0.2139(2) 0.4556(2) 1.2413(4) 0.0488(13) Uani 1 1 d .
H17 H 0.2248 0.4528 1.3113 0.059 Uiso 1 1 calc R
C18 C 0.2533(2) 0.46540(18) 1.1826(4) 0.0439(12) Uani 1 1 d .
H18 H 0.2907 0.4697 1.2126 0.053 Uiso 1 1 calc R
C19 C 0.29096(19) 0.5337(2) 0.9957(3) 0.0399(12) Uani 1 1 d .
C20 C 0.2726(2) 0.5889(2) 1.0269(4) 0.0511(14) Uani 1 1 d .
C21 C 0.2365(2) 0.6015(2) 1.0998(4) 0.0587(15) Uani 1 1 d .
H21A H 0.2556 0.5902 1.1670 0.070 Uiso 1 1 calc R
H21B H 0.2028 0.5785 1.0827 0.070 Uiso 1 1 calc R
C22 C 0.2215(3) 0.6628(3) 1.1007(6) 0.100(3) Uani 1 1 d .
H22A H 0.2550 0.6861 1.1075 0.120 Uiso 1 1 calc R
H22B H 0.1975 0.6726 1.0366 0.120 Uiso 1 1 calc R
C23 C 0.1968(6) 0.6751(5) 1.1716(11) 0.238(6) Uani 1 1 d .
H23A H 0.1576 0.6791 1.1452 0.357 Uiso 1 1 calc R
H23B H 0.2112 0.7109 1.2026 0.357 Uiso 1 1 calc R
H23C H 0.2027 0.6447 1.2211 0.357 Uiso 1 1 calc R
C24 C 0.2955(2) 0.6291(2) 0.9755(4) 0.0517(14) Uani 1 1 d .
H24 H 0.2908 0.6690 0.9786 0.062 Uiso 1 1 calc R
C25 C 0.3280(2) 0.5997(2) 0.9162(4) 0.0470(13) Uani 1 1 d .
C26 C 0.3564(2) 0.62485(18) 0.8458(3) 0.0419(13) Uani 1 1 d .
C27 C 0.3879(2) 0.5976(2) 0.7885(4) 0.0540(15) Uani 1 1 d .
H27 H 0.3969 0.5584 0.7949 0.065 Uiso 1 1 calc R
C28 C 0.4055(2) 0.6340(2) 0.7189(4) 0.0463(13) Uani 1 1 d .
H28 H 0.4262 0.6215 0.6721 0.056 Uiso 1 1 calc R
C29 C 0.38913(19) 0.6899(2) 0.7264(4) 0.0440(12) Uani 1 1 d .
C30 C 0.39843(17) 0.7357(2) 0.6676(4) 0.0374(12) Uani 1 1 d .
C31 C 0.38201(18) 0.79376(19) 0.6688(4) 0.0466(13) Uani 1 1 d .
H31 H 0.3601 0.8095 0.7112 0.056 Uiso 1 1 calc R
C32 C 0.40321(18) 0.82336(18) 0.5983(3) 0.0378(11) Uani 1 1 d .
C33 C 0.3932(2) 0.88534(19) 0.5751(4) 0.0548(14) Uani 1 1 d .
H33A H 0.4282 0.9062 0.5930 0.066 Uiso 1 1 calc R
H33B H 0.3798 0.8898 0.5029 0.066 Uiso 1 1 calc R
C34 C 0.3525(4) 0.9112(3) 0.6294(7) 0.151(4) Uani 1 1 d .
H34A H 0.3677 0.9112 0.7015 0.181 Uiso 1 1 calc R
H34B H 0.3187 0.8881 0.6176 0.181 Uiso 1 1 calc R
C35 C 0.3389(4) 0.9731(3) 0.5932(9) 0.171(5) Uani 1 1 d .
H35A H 0.3723 0.9959 0.6055 0.257 Uiso 1 1 calc R
H35B H 0.3125 0.9895 0.6294 0.257 Uiso 1 1 calc R
H35C H 0.3233 0.9729 0.5221 0.257 Uiso 1 1 calc R
C36 C 0.43208(17) 0.78218(18) 0.5523(3) 0.0349(11) Uani 1 1 d .
C37 C 0.46348(17) 0.78797(19) 0.4765(3) 0.0378(12) Uani 1 1 d .
C38 C 0.47229(19) 0.84628(19) 0.4395(3) 0.0367(11) Uani 1 1 d .
C39 C 0.4392(2) 0.86906(19) 0.3579(4) 0.0473(13) Uani 1 1 d .
H39 H 0.4084 0.8483 0.3245 0.057 Uiso 1 1 calc R
C40 C 0.4502(2) 0.9219(2) 0.3236(4) 0.0540(14) Uani 1 1 d .
H40 H 0.4276 0.9374 0.2659 0.065 Uiso 1 1 calc R
C41 C 0.4930(2) 0.95121(19) 0.3726(3) 0.0364(11) Uani 1 1 d .
C42 C 0.5256(2) 0.93068(19) 0.4533(4) 0.0453(13) Uani 1 1 d .
H42 H 0.5552 0.9531 0.4865 0.054 Uiso 1 1 calc R
C43 C 0.51727(19) 0.87747(18) 0.4893(3) 0.0407(12) Uani 1 1 d .
H43 H 0.5411 0.8625 0.5458 0.049 Uiso 1 1 calc R
C44 C 0.4871(2) 0.7423(2) 0.4370(4) 0.0462(13) Uani 1 1 d .
C45 C 0.5209(2) 0.74058(19) 0.3627(4) 0.0522(14) Uani 1 1 d .
C46 C 0.5440(2) 0.7883(2) 0.3101(4) 0.0567(15) Uani 1 1 d .
H46A H 0.5612 0.8163 0.3602 0.068 Uiso 1 1 calc R
H46B H 0.5134 0.8076 0.2656 0.068 Uiso 1 1 calc R
C47 C 0.5861(3) 0.7702(3) 0.2488(5) 0.090(2) Uani 1 1 d .
H47A H 0.5918 0.8008 0.2027 0.108 Uiso 1 1 calc R
H47B H 0.5736 0.7357 0.2098 0.108 Uiso 1 1 calc R
C48 C 0.6405(5) 0.7579(6) 0.3256(9) 0.232(6) Uani 1 1 d .
H48A H 0.6318 0.7483 0.3900 0.348 Uiso 1 1 calc R
H48B H 0.6638 0.7916 0.3324 0.348 Uiso 1 1 calc R
H48C H 0.6597 0.7260 0.3021 0.348 Uiso 1 1 calc R
C49 C 0.5298(2) 0.6834(2) 0.3460(4) 0.0582(15) Uani 1 1 d .
H49 H 0.5505 0.6683 0.3010 0.070 Uiso 1 1 calc R
C50 C 0.5022(2) 0.65209(19) 0.4085(4) 0.0527(14) Uani 1 1 d .
C51 C 0.4991(2) 0.5914(2) 0.4195(4) 0.0550(14) Uani 1 1 d .
C52 C 0.4665(2) 0.5602(2) 0.4713(5) 0.0683(17) Uani 1 1 d .
H52 H 0.4432 0.5769 0.5100 0.082 Uiso 1 1 calc R
C53 C 0.4720(2) 0.5028(2) 0.4603(4) 0.0678(18) Uani 1 1 d .
H53 H 0.4530 0.4760 0.4923 0.081 Uiso 1 1 calc R
C54 C 0.5068(2) 0.4869(2) 0.3995(5) 0.0668(17) Uani 1 1 d .
C55 C 0.5233(2) 0.4312(2) 0.3738(4) 0.0552(15) Uani 1 1 d .
C56 C 0.5506(2) 0.4147(2) 0.2988(4) 0.0560(15) Uani 1 1 d .
H56 H 0.5639 0.4392 0.2540 0.067 Uiso 1 1 calc R
C57 C 0.5547(2) 0.3570(2) 0.3019(4) 0.0553(15) Uani 1 1 d .
C58 C 0.5803(2) 0.3217(2) 0.2315(4) 0.0634(16) Uani 1 1 d .
H58A H 0.5534 0.2931 0.1998 0.076 Uiso 1 1 calc R
H58B H 0.6120 0.3009 0.2702 0.076 Uiso 1 1 calc R
C59 C 0.5992(3) 0.3551(3) 0.1523(4) 0.0815(19) Uani 1 1 d .
H59A H 0.6271 0.3829 0.1834 0.098 Uiso 1 1 calc R
H59B H 0.5679 0.3766 0.1140 0.098 Uiso 1 1 calc R
C60 C 0.6228(3) 0.3178(3) 0.0834(5) 0.103(2) Uani 1 1 d .
H60A H 0.6449 0.2879 0.1216 0.155 Uiso 1 1 calc R
H60B H 0.6458 0.3406 0.0483 0.155 Uiso 1 1 calc R
H60C H 0.5932 0.3004 0.0353 0.155 Uiso 1 1 calc R
C61 C 0.5298(2) 0.3379(2) 0.3837(4) 0.0459(13) Uani 1 1 d .
C62 C 0.52010(19) 0.2852(2) 0.4176(4) 0.0464(13) Uani 1 1 d .
C63 C 0.5455(2) 0.23391(18) 0.3765(4) 0.0415(12) Uani 1 1 d .
C64 C 0.5991(2) 0.2205(2) 0.4154(4) 0.0549(14) Uani 1 1 d .
H64 H 0.6190 0.2426 0.4680 0.066 Uiso 1 1 calc R
C65 C 0.6241(2) 0.1754(2) 0.3787(4) 0.0584(15) Uani 1 1 d .
H65 H 0.6612 0.1662 0.4046 0.070 Uiso 1 1 calc R
C66 C 0.5930(2) 0.14375(19) 0.3023(4) 0.0449(13) Uani 1 1 d .
C67 C 0.5397(2) 0.15499(18) 0.2620(3) 0.0400(12) Uani 1 1 d .
H67 H 0.5197 0.1327 0.2097 0.048 Uiso 1 1 calc R
C68 C 0.51577(18) 0.20164(18) 0.3023(3) 0.0395(12) Uani 1 1 d .
H68 H 0.4785 0.2107 0.2776 0.047 Uiso 1 1 calc R
C69 C 0.4872(2) 0.27333(18) 0.4884(4) 0.0456(13) Uani 1 1 d .
C70 C 0.4699(2) 0.2222(2) 0.5308(4) 0.0553(15) Uani 1 1 d .
C71 C 0.4791(3) 0.1620(2) 0.5014(5) 0.091(2) Uani 1 1 d .
H71A H 0.5189 0.1551 0.5108 0.109 Uiso 1 1 calc R
H71B H 0.4634 0.1572 0.4300 0.109 Uiso 1 1 calc R
C72 C 0.4538(3) 0.1173(2) 0.5609(5) 0.092(2) Uani 1 1 d .
H72A H 0.4692 0.1228 0.6322 0.110 Uiso 1 1 calc R
H72B H 0.4140 0.1244 0.5508 0.110 Uiso 1 1 calc R
C73 C 0.4624(4) 0.0582(3) 0.5349(6) 0.139(4) Uani 1 1 d .
H73A H 0.4332 0.0463 0.4804 0.208 Uiso 1 1 calc R
H73B H 0.4622 0.0339 0.5927 0.208 Uiso 1 1 calc R
H73C H 0.4977 0.0547 0.5144 0.208 Uiso 1 1 calc R
C74 C 0.4386(2) 0.2385(2) 0.5957(4) 0.0697(18) Uani 1 1 d .
H74 H 0.4209 0.2135 0.6334 0.084 Uiso 1 1 calc R
C75 C 0.4364(2) 0.2977(2) 0.5987(4) 0.0542(14) Uani 1 1 d .
N1 N 0.32460(16) 0.43476(17) 0.8970(3) 0.0471(11) Uani 1 1 d .
H1N H 0.3354 0.4670 0.8750 0.057 Uiso 1 1 calc R
N2 N 0.32621(15) 0.54401(16) 0.9297(3) 0.0419(10) Uani 1 1 d .
N3 N 0.42851(16) 0.73108(14) 0.5962(3) 0.0443(10) Uani 1 1 d .
H3N H 0.4436 0.6995 0.5804 0.053 Uiso 1 1 calc R
N4 N 0.47748(16) 0.68728(15) 0.4644(3) 0.0500(11) Uani 1 1 d .
N5 N 0.51072(17) 0.38538(17) 0.4216(3) 0.0580(13) Uani 1 1 d .
H5N H 0.4927 0.3858 0.4705 0.070 Uiso 1 1 calc R
N6 N 0.46653(16) 0.31939(16) 0.5342(3) 0.0471(11) Uani 1 1 d .
N7 N 0.1223(2) 0.4404(2) 1.2618(4) 0.0629(13) Uani 1 1 d .
N8 N 0.5055(2) 1.00761(19) 0.3359(4) 0.0625(13) Uani 1 1 d .
N9 N 0.6195(2) 0.09482(17) 0.2632(4) 0.0562(12) Uani 1 1 d .
O1 O 0.13704(17) 0.43646(19) 1.3499(3) 0.0834(13) Uani 1 1 d .
O2 O 0.0743(2) 0.4353(2) 1.2213(3) 0.0934(15) Uani 1 1 d .
O3 O 0.5463(2) 1.03263(16) 0.3783(3) 0.0817(13) Uani 1 1 d .
O4 O 0.4733(2) 1.02703(16) 0.2621(4) 0.0890(13) Uani 1 1 d .
O5 O 0.66286(19) 0.07959(17) 0.3076(3) 0.0835(14) Uani 1 1 d .
O6 O 0.59438(18) 0.07329(15) 0.1870(3) 0.0729(12) Uani 1 1 d .
S1 S 0.37795(6) 0.30919(5) 0.74567(10) 0.0542(4) Uani 1 1 d .
S2 S 0.35161(6) 0.69640(5) 0.81881(10) 0.0496(4) Uani 1 1 d .
S3 S 0.53349(7) 0.54720(5) 0.35447(12) 0.0664(5) Uani 1 1 d .

loop_
_atom_site_aniso_label
_atom_site_aniso_U_11
_atom_site_aniso_U_22
_atom_site_aniso_U_33
_atom_site_aniso_U_23
_atom_site_aniso_U_13
_atom_site_aniso_U_12
C1 0.055(3) 0.059(4) 0.040(3) 0.004(3) 0.029(3) 0.010(3)
C2 0.086(4) 0.035(3) 0.060(4) 0.001(3) 0.051(3) 0.008(3)
C3 0.074(4) 0.037(3) 0.078(4) 0.005(3) 0.022(4) 0.001(3)
C4 0.068(4) 0.043(3) 0.055(4) 0.000(3) 0.025(3) 0.014(3)
C5 0.051(3) 0.041(3) 0.064(4) -0.002(3) 0.024(3) 0.008(3)
C6 0.065(4) 0.029(3) 0.060(4) -0.003(3) 0.031(3) 0.007(3)
C7 0.047(3) 0.038(3) 0.052(3) 0.006(3) 0.017(3) 0.001(2)
C8 0.040(3) 0.042(3) 0.051(3) 0.010(2) 0.008(3) 0.006(2)
C9 0.043(3) 0.054(3) 0.052(3) 0.001(3) 0.003(3) -0.008(3)
C10 0.085(5) 0.059(4) 0.081(5) 0.023(3) 0.007(4) -0.017(3)
C11 0.042(3) 0.040(3) 0.047(3) 0.003(2) 0.008(3) 0.008(2)
C12 0.050(3) 0.043(3) 0.036(3) 0.005(2) 0.010(3) 0.003(2)
C13 0.031(3) 0.030(3) 0.044(3) -0.003(2) 0.010(2) -0.003(2)
C14 0.079(4) 0.057(3) 0.030(3) 0.007(2) 0.023(3) 0.017(3)
C15 0.046(3) 0.041(3) 0.043(3) 0.006(2) 0.012(3) 0.007(2)
C16 0.030(3) 0.041(3) 0.047(3) 0.001(2) 0.006(3) 0.003(2)
C17 0.056(4) 0.059(3) 0.033(3) 0.001(2) 0.012(3) 0.009(3)
C18 0.051(3) 0.039(3) 0.047(3) -0.002(2) 0.022(3) 0.001(2)
C19 0.042(3) 0.042(3) 0.037(3) 0.000(2) 0.011(3) -0.003(2)
C20 0.048(3) 0.051(3) 0.055(4) 0.009(3) 0.013(3) -0.005(3)
C21 0.060(4) 0.064(4) 0.058(4) -0.015(3) 0.024(3) 0.001(3)
C22 0.159(7) 0.067(5) 0.105(6) -0.022(4) 0.101(6) 0.019(4)
C23 0.292(17) 0.152(11) 0.281(17) -0.005(11) 0.081(15) -0.025(11)
C24 0.059(4) 0.046(3) 0.052(3) -0.010(3) 0.017(3) -0.004(3)
C25 0.045(3) 0.059(4) 0.040(3) -0.003(3) 0.019(3) -0.002(3)
C26 0.065(3) 0.020(2) 0.040(3) 0.007(2) 0.009(3) 0.000(2)
C27 0.054(3) 0.041(3) 0.073(4) 0.003(3) 0.027(3) 0.007(3)
C28 0.048(3) 0.043(3) 0.055(3) 0.000(3) 0.028(3) -0.008(2)
C29 0.044(3) 0.047(3) 0.044(3) -0.007(3) 0.015(2) -0.006(2)
C30 0.029(3) 0.043(3) 0.040(3) -0.004(3) 0.007(2) -0.009(2)
C31 0.038(3) 0.038(3) 0.062(4) -0.015(3) 0.006(3) -0.004(2)
C32 0.037(3) 0.035(3) 0.040(3) 0.004(2) 0.005(2) -0.007(2)
C33 0.063(4) 0.029(3) 0.078(4) 0.002(3) 0.029(3) 0.015(2)
C34 0.208(10) 0.086(6) 0.204(9) 0.050(6) 0.148(8) 0.065(6)
C35 0.142(8) 0.057(5) 0.338(15) 0.033(6) 0.106(9) 0.037(5)
C36 0.032(3) 0.027(2) 0.043(3) 0.005(2) -0.002(2) -0.001(2)
C37 0.028(3) 0.048(3) 0.034(3) 0.006(2) -0.002(2) -0.003(2)
C38 0.037(3) 0.038(3) 0.034(3) 0.002(2) 0.003(2) 0.005(2)
C39 0.053(3) 0.034(3) 0.055(3) 0.001(2) 0.013(3) -0.006(2)
C40 0.064(4) 0.052(3) 0.048(3) 0.009(3) 0.013(3) 0.025(3)
C41 0.044(3) 0.039(3) 0.025(3) -0.001(2) 0.005(2) -0.007(2)
C42 0.052(3) 0.042(3) 0.048(3) -0.010(3) 0.025(3) -0.014(2)
C43 0.052(3) 0.037(3) 0.036(3) 0.009(2) 0.015(3) -0.006(2)
C44 0.059(3) 0.031(3) 0.053(3) 0.003(2) 0.022(3) 0.005(2)
C45 0.079(4) 0.029(3) 0.054(3) 0.001(2) 0.026(3) -0.002(3)
C46 0.078(4) 0.044(3) 0.053(3) -0.004(3) 0.025(3) 0.000(3)
C47 0.120(6) 0.079(5) 0.091(5) 0.026(4) 0.071(5) 0.022(4)
C48 0.185(11) 0.302(16) 0.234(14) 0.138(13) 0.101(11) 0.022(11)
C49 0.073(4) 0.039(3) 0.069(4) -0.010(3) 0.029(3) -0.003(3)
C50 0.056(3) 0.026(3) 0.072(4) 0.005(3) 0.003(3) 0.005(3)
C51 0.056(4) 0.046(3) 0.064(4) -0.011(3) 0.013(3) 0.005(3)
C52 0.076(4) 0.045(4) 0.093(5) 0.009(3) 0.041(4) 0.017(3)
C53 0.083(4) 0.036(3) 0.098(5) 0.000(3) 0.053(4) -0.008(3)
C54 0.093(4) 0.025(3) 0.098(5) -0.005(3) 0.057(4) -0.011(3)
C55 0.060(4) 0.030(3) 0.083(4) -0.003(3) 0.030(3) 0.002(2)
C56 0.064(4) 0.031(3) 0.079(4) 0.000(3) 0.028(3) 0.003(3)
C57 0.062(4) 0.039(3) 0.074(4) -0.001(3) 0.037(3) 0.008(3)
C58 0.093(4) 0.043(3) 0.063(4) -0.002(3) 0.036(4) 0.002(3)
C59 0.101(5) 0.077(4) 0.079(5) 0.000(4) 0.049(4) 0.001(4)
C60 0.148(7) 0.111(6) 0.061(4) -0.012(4) 0.044(5) 0.034(5)
C61 0.051(3) 0.032(3) 0.057(4) 0.010(3) 0.017(3) 0.013(2)
C62 0.044(3) 0.041(3) 0.056(3) -0.004(3) 0.013(3) 0.005(2)
C63 0.055(4) 0.026(2) 0.045(3) -0.002(2) 0.011(3) -0.001(2)
C64 0.067(4) 0.041(3) 0.055(4) -0.020(3) 0.009(3) 0.017(3)
C65 0.060(4) 0.045(3) 0.066(4) 0.008(3) 0.003(3) 0.016(3)
C66 0.060(4) 0.031(3) 0.040(3) -0.001(2) 0.000(3) 0.011(2)
C67 0.053(3) 0.027(3) 0.037(3) -0.003(2) 0.003(3) -0.006(2)
C68 0.034(3) 0.040(3) 0.042(3) 0.016(2) 0.000(2) 0.005(2)
C69 0.065(3) 0.027(3) 0.052(3) 0.003(2) 0.027(3) 0.007(2)
C70 0.085(4) 0.039(3) 0.051(4) -0.001(3) 0.035(3) 0.009(3)
C71 0.156(6) 0.027(3) 0.115(5) -0.001(3) 0.091(5) 0.000(4)
C72 0.128(6) 0.032(3) 0.131(6) 0.000(4) 0.063(5) 0.013(3)
C73 0.203(10) 0.077(6) 0.168(9) -0.025(5) 0.115(8) -0.021(5)
C74 0.115(5) 0.032(3) 0.080(4) 0.003(3) 0.062(4) -0.008(3)
C75 0.072(4) 0.050(3) 0.045(3) -0.011(3) 0.021(3) 0.007(3)
N1 0.051(3) 0.050(3) 0.046(3) 0.011(2) 0.023(2) 0.009(2)
N2 0.047(3) 0.038(2) 0.044(3) -0.007(2) 0.017(2) -0.0014(19)
N3 0.058(3) 0.020(2) 0.054(3) -0.0064(19) 0.010(2) -0.0073(19)
N4 0.062(3) 0.015(2) 0.072(3) -0.007(2) 0.010(2) -0.0032(19)
N5 0.084(3) 0.041(3) 0.062(3) 0.000(2) 0.045(3) 0.002(2)
N6 0.061(3) 0.040(3) 0.046(3) -0.002(2) 0.023(2) 0.004(2)
N7 0.052(3) 0.082(3) 0.060(4) -0.007(3) 0.025(3) 0.001(3)
N8 0.090(4) 0.046(3) 0.055(4) 0.010(3) 0.021(3) 0.006(3)
N9 0.085(4) 0.038(3) 0.050(3) 0.002(2) 0.025(3) 0.025(3)
O1 0.091(3) 0.119(4) 0.045(3) 0.002(3) 0.025(2) -0.003(3)
O2 0.075(3) 0.145(4) 0.072(3) 0.000(3) 0.043(3) -0.007(3)
O3 0.116(4) 0.042(2) 0.086(3) 0.010(2) 0.019(3) -0.027(2)
O4 0.119(4) 0.052(2) 0.092(3) 0.022(2) 0.012(3) -0.003(2)
O5 0.098(3) 0.083(3) 0.065(3) -0.012(2) 0.006(3) 0.056(3)
O6 0.110(3) 0.058(2) 0.047(3) -0.018(2) 0.007(2) 0.025(2)
S1 0.0737(10) 0.0333(7) 0.0644(10) 0.0012(7) 0.0351(8) 0.0086(7)
S2 0.0618(9) 0.0360(8) 0.0549(9) -0.0007(6) 0.0212(7) -0.0024(7)
S3 0.0876(11) 0.0295(7) 0.0941(12) -0.0030(8) 0.0474(10) 0.0006(7)

loop_
_atom_type_symbol
_atom_type_description
_atom_type_scat_dispersion_real
_atom_type_scat_dispersion_imag
_atom_type_scat_source
C C 0.0033 0.0016 'International Tables Vol C Tables 4.2.6.8 and 6.1.1.4'
H H 0.0000 0.0000 'International Tables Vol C Tables 4.2.6.8 and 6.1.1.4'
N N 0.0061 0.0033 'International Tables Vol C Tables 4.2.6.8 and 6.1.1.4'
O O 0.0106 0.0060 'International Tables Vol C Tables 4.2.6.8 and 6.1.1.4'
S S 0.1246 0.1234 'International Tables Vol C Tables 4.2.6.8 and 6.1.1.4'

loop_
_geom_angle_atom_site_label_1
_geom_angle_atom_site_label_2
_geom_angle_atom_site_label_3
_geom_angle
C2 C1 C75 130.2(4)
C2 C1 S1 111.3(3)
C75 C1 S1 118.5(4)
C1 C2 C3 111.6(4)
C1 C2 H2 124.2
C3 C2 H2 124.2
C2 C3 C4 115.6(5)
C2 C3 H3 122.2
C4 C3 H3 122.2
C3 C4 C5 129.0(5)
C3 C4 S1 108.9(4)
C5 C4 S1 122.2(4)
N1 C5 C4 122.9(5)
N1 C5 C6 107.9(4)
C4 C5 C6 129.2(5)
C7 C6 C5 108.5(4)
C7 C6 H6 125.8
C5 C6 H6 125.7
C6 C7 C11 107.0(4)
C6 C7 C8 124.9(4)
C11 C7 C8 128.1(4)
C9 C8 C7 113.0(4)
C9 C8 H8A 109.0
C7 C8 H8A 109.0
C9 C8 H8B 109.0
C7 C8 H8B 109.0
H8A C8 H8B 107.8
C10 C9 C8 112.6(4)
C10 C9 H9A 109.1
C8 C9 H9A 109.1
C10 C9 H9B 109.1
C8 C9 H9B 109.1
H9A C9 H9B 107.8
C9 C10 H10A 109.5
C9 C10 H10B 109.5
H10A C10 H10B 109.5
C9 C10 H10C 109.5
H10A C10 H10C 109.5
H10B C10 H10C 109.5
N1 C11 C12 121.1(4)
N1 C11 C7 105.9(4)
C12 C11 C7 132.9(4)
C19 C12 C11 123.8(4)
C19 C12 C13 120.4(4)
C11 C12 C13 115.8(4)
C18 C13 C14 120.7(4)
C18 C13 C12 123.0(4)
C14 C13 C12 116.3(4)
C13 C14 C15 121.5(5)
C13 C14 H14 119.3
C15 C14 H14 119.3
C14 C15 C16 116.6(5)
C14 C15 H15 121.7
C16 C15 H15 121.7
C17 C16 C15 122.1(4)
C17 C16 N7 118.0(5)
C15 C16 N7 119.9(5)
C16 C17 C18 120.1(5)
C16 C17 H17 120.0
C18 C17 H17 120.0
C13 C18 C17 119.1(5)
C13 C18 H18 120.5
C17 C18 H18 120.5
C12 C19 N2 120.7(4)
C12 C19 C20 131.2(4)
N2 C19 C20 107.9(4)
C24 C20 C19 105.9(4)
C24 C20 C21 125.0(5)
C19 C20 C21 129.1(4)
C20 C21 C22 112.3(5)
C20 C21 H21A 109.1
C22 C21 H21A 109.1
C20 C21 H21B 109.2
C22 C21 H21B 109.2
H21A C21 H21B 107.9
C23 C22 C21 112.5(8)
C23 C22 H22A 109.2
C21 C22 H22A 109.2
C23 C22 H22B 108.9
C21 C22 H22B 109.1
H22A C22 H22B 107.9
C22 C23 H23A 109.7
C22 C23 H23B 109.5
H23A C23 H23B 109.5
C22 C23 H23C 109.3
H23A C23 H23C 109.4
H23B C23 H23C 109.5
C20 C24 C25 107.4(4)
C20 C24 H24 126.3
C25 C24 H24 126.3
N2 C25 C24 111.0(4)
N2 C25 C26 122.5(4)
C24 C25 C26 126.4(5)
C27 C26 C25 127.4(4)
C27 C26 S2 110.8(4)
C25 C26 S2 121.7(4)
C26 C27 C28 113.1(4)
C26 C27 H27 123.4
C28 C27 H27 123.4
C29 C28 C27 112.9(4)
C29 C28 H28 123.6
C27 C28 H28 123.6
C28 C29 C30 127.2(4)
C28 C29 S2 110.4(4)
C30 C29 S2 122.4(4)
N3 C30 C29 122.6(4)
N3 C30 C31 106.7(4)
C29 C30 C31 130.7(5)
C32 C31 C30 108.9(4)
C32 C31 H31 125.6
C30 C31 H31 125.6
C31 C32 C36 105.4(4)
C31 C32 C33 124.6(4)
C36 C32 C33 129.9(4)
C34 C33 C32 112.8(4)
C34 C33 H33A 109.0
C32 C33 H33A 109.0
C34 C33 H33B 109.0
C32 C33 H33B 109.0
H33A C33 H33B 107.8
C33 C34 C35 110.3(6)
C33 C34 H34A 109.6
C35 C34 H34A 109.6
C33 C34 H34B 109.6
C35 C34 H34B 109.6
H34A C34 H34B 108.1
C34 C35 H35A 109.5
C34 C35 H35B 109.5
H35A C35 H35B 109.5
C34 C35 H35C 109.5
H35A C35 H35C 109.5
H35B C35 H35C 109.5
N3 C36 C32 108.8(4)
N3 C36 C37 120.2(4)
C32 C36 C37 131.0(4)
C44 C37 C36 123.2(4)
C44 C37 C38 118.4(4)
C36 C37 C38 118.3(4)
C39 C38 C43 119.5(4)
C39 C38 C37 122.3(4)
C43 C38 C37 118.2(4)
C38 C39 C40 120.5(5)
C38 C39 H39 119.8
C40 C39 H39 119.8
C41 C40 C39 119.1(5)
C41 C40 H40 120.5
C39 C40 H40 120.5
C42 C41 C40 122.1(5)
C42 C41 N8 118.3(5)
C40 C41 N8 119.6(5)
C41 C42 C43 121.2(5)
C41 C42 H42 119.4
C43 C42 H42 119.4
C42 C43 C38 117.7(4)
C42 C43 H43 121.2
C38 C43 H43 121.2
N4 C44 C37 120.6(4)
N4 C44 C45 108.9(4)
C37 C44 C45 130.4(4)
C49 C45 C44 106.1(4)
C49 C45 C46 123.5(5)
C44 C45 C46 130.4(4)
C45 C46 C47 115.1(4)
C45 C46 H46A 108.5
C47 C46 H46A 108.5
C45 C46 H46B 108.5
C47 C46 H46B 108.5
H46A C46 H46B 107.5
C46 C47 C48 106.1(6)
C46 C47 H47A 110.5
C48 C47 H47A 110.5
C46 C47 H47B 110.5
C48 C47 H47B 110.5
H47A C47 H47B 108.7
C47 C48 H48A 109.5
C47 C48 H48B 109.5
H48A C48 H48B 109.5
C47 C48 H48C 109.5
H48A C48 H48C 109.5
H48B C48 H48C 109.5
C45 C49 C50 106.9(5)
C45 C49 H49 126.5
C50 C49 H49 126.5
N4 C50 C49 111.0(4)
N4 C50 C51 120.3(5)
C49 C50 C51 128.7(5)
C52 C51 C50 128.7(5)
C52 C51 S3 110.6(4)
C50 C51 S3 120.3(4)
C53 C52 C51 112.5(5)
C53 C52 H52 123.8
C51 C52 H52 123.8
C52 C53 C54 115.2(5)
C52 C53 H53 122.4
C54 C53 H53 122.4
C53 C54 C55 130.2(5)
C53 C54 S3 109.2(4)
C55 C54 S3 120.6(4)
N5 C55 C56 109.6(4)
N5 C55 C54 120.6(5)
C56 C55 C54 129.7(5)
C57 C56 C55 107.3(5)
C57 C56 H56 126.4
C55 C56 H56 126.3
C56 C57 C61 106.9(4)
C56 C57 C58 124.5(5)
C61 C57 C58 128.6(4)
C57 C58 C59 114.3(4)
C57 C58 H58A 108.7
C59 C58 H58A 108.7
C57 C58 H58B 108.7
C59 C58 H58B 108.7
H58A C58 H58B 107.6
C58 C59 C60 111.9(5)
C58 C59 H59A 109.2
C60 C59 H59A 109.3
C58 C59 H59B 109.2
C60 C59 H59B 109.2
H59A C59 H59B 107.9
C59 C60 H60A 109.5
C59 C60 H60B 109.5
H60A C60 H60B 109.5
C59 C60 H60C 109.5
H60A C60 H60C 109.5
H60B C60 H60C 109.5
N5 C61 C62 121.2(4)
N5 C61 C57 106.2(4)
C62 C61 C57 132.4(5)
C61 C62 C69 125.4(4)
C61 C62 C63 118.7(4)
C69 C62 C63 115.9(4)
C68 C63 C64 120.4(4)
C68 C63 C62 120.8(4)
C64 C63 C62 118.8(4)
C65 C64 C63 120.7(5)
C65 C64 H64 119.6
C63 C64 H64 119.7
C64 C65 C66 117.6(5)
C64 C65 H65 121.2
C66 C65 H65 121.2
C67 C66 C65 123.9(5)
C67 C66 N9 118.3(5)
C65 C66 N9 117.8(5)
C66 C67 C68 116.4(4)
C66 C67 H67 121.8
C68 C67 H67 121.8
C63 C68 C67 121.0(4)
C63 C68 H68 119.5
C67 C68 H68 119.5
N6 C69 C62 118.0(4)
N6 C69 C70 107.2(4)
C62 C69 C70 134.7(4)
C74 C70 C69 106.8(4)
C74 C70 C71 125.8(5)
C69 C70 C71 127.1(4)
C70 C71 C72 113.5(4)
C70 C71 H71A 108.9
C72 C71 H71A 108.9
C70 C71 H71B 108.9
C72 C71 H71B 108.9
H71A C71 H71B 107.7
C73 C72 C71 115.1(5)
C73 C72 H72A 108.5
C71 C72 H72A 108.5
C73 C72 H72B 108.5
C71 C72 H72B 108.5
H72A C72 H72B 107.5
C72 C73 H73A 109.5
C72 C73 H73B 109.5
H73A C73 H73B 109.5
C72 C73 H73C 109.5
H73A C73 H73C 109.5
H73B C73 H73C 109.5
C70 C74 C75 109.5(5)
C70 C74 H74 125.2
C75 C74 H74 125.2
N6 C75 C74 108.9(4)
N6 C75 C1 118.2(4)
C74 C75 C1 132.7(5)
C5 N1 C11 110.6(4)
C5 N1 H1N 124.7
C11 N1 H1N 124.7
C25 N2 C19 107.7(4)
C30 N3 C36 110.3(4)
C30 N3 H3N 124.9
C36 N3 H3N 124.9
C50 N4 C44 107.1(4)
C55 N5 C61 110.0(4)
C55 N5 H5N 125.0
C61 N5 H5N 125.0
C75 N6 C69 107.5(4)
O1 N7 O2 122.1(5)
O1 N7 C16 120.8(5)
O2 N7 C16 117.0(5)
O3 N8 O4 123.6(5)
O3 N8 C41 119.0(5)
O4 N8 C41 117.4(5)
O5 N9 O6 125.3(4)
O5 N9 C66 118.3(5)
O6 N9 C66 116.4(5)
C4 S1 C1 92.6(3)
C26 S2 C29 92.7(2)
C51 S3 C54 92.4(3)

loop_
_geom_bond_atom_site_label_1
_geom_bond_atom_site_label_2
_geom_bond_distance
C1 C2 1.358(6)
C1 C75 1.434(6)
C1 S1 1.741(5)
C2 C3 1.383(7)
C2 H2 0.9500
C3 C4 1.396(7)
C3 H3 0.9500
C4 C5 1.426(7)
C4 S1 1.698(5)
C5 N1 1.345(6)
C5 C6 1.404(7)
C6 C7 1.378(6)
C6 H6 0.9500
C7 C11 1.439(6)
C7 C8 1.523(6)
C8 C9 1.515(6)
C8 H8A 0.9900
C8 H8B 0.9900
C9 C10 1.502(7)
C9 H9A 0.9900
C9 H9B 0.9900
C10 H10A 0.9800
C10 H10B 0.9800
C10 H10C 0.9800
C11 N1 1.385(6)
C11 C12 1.416(6)
C12 C19 1.378(6)
C12 C13 1.501(6)
C13 C18 1.353(6)
C13 C14 1.365(6)
C14 C15 1.403(6)
C14 H14 0.9500
C15 C16 1.393(6)
C15 H15 0.9500
C16 C17 1.341(6)
C16 N7 1.446(6)
C17 C18 1.410(6)
C17 H17 0.9500
C18 H18 0.9500
C19 N2 1.405(6)
C19 C20 1.470(7)
C20 C24 1.372(6)
C20 C21 1.506(7)
C21 C22 1.494(8)
C21 H21A 0.9900
C21 H21B 0.9900
C22 C23 1.286(14)
C22 H22A 0.9900
C22 H22B 0.9900
C23 H23A 0.9802
C23 H23B 0.9802
C23 H23C 0.9802
C24 C25 1.438(7)
C24 H24 0.9500
C25 N2 1.326(6)
C25 C26 1.437(6)
C26 C27 1.378(7)
C26 S2 1.725(4)
C27 C28 1.418(6)
C27 H27 0.9500
C28 C29 1.388(6)
C28 H28 0.9500
C29 C30 1.394(6)
C29 S2 1.729(5)
C30 N3 1.354(5)
C30 C31 1.429(6)
C31 C32 1.382(6)
C31 H31 0.9500
C32 C36 1.429(6)
C32 C33 1.504(6)
C33 C34 1.505(8)
C33 H33A 0.9900
C33 H33B 0.9900
C34 C35 1.557(9)
C34 H34A 0.9900
C34 H34B 0.9900
C35 H35A 0.9800
C35 H35B 0.9800
C35 H35C 0.9800
C36 N3 1.357(5)
C36 C37 1.430(6)
C37 C44 1.388(6)
C37 C38 1.496(6)
C38 C39 1.367(6)
C38 C43 1.403(6)
C39 C40 1.378(6)
C39 H39 0.9500
C40 C41 1.338(6)
C40 H40 0.9500
C41 C42 1.332(6)
C41 N8 1.476(6)
C42 C43 1.378(6)
C42 H42 0.9500
C43 H43 0.9500
C44 N4 1.383(6)
C44 C45 1.450(6)
C45 C49 1.393(6)
C45 C46 1.511(6)
C46 C47 1.533(7)
C46 H46A 0.9900
C46 H46B 0.9900
C47 C48 1.575(12)
C47 H47A 0.9900
C47 H47B 0.9900
C48 H48A 0.9800
C48 H48B 0.9800
C48 H48C 0.9800
C49 C50 1.411(7)
C49 H49 0.9500
C50 N4 1.360(6)
C50 C51 1.442(7)
C51 C52 1.392(7)
C51 S3 1.709(5)
C52 C53 1.369(7)
C52 H52 0.9500
C53 C54 1.373(7)
C53 H53 0.9500
C54 C55 1.440(7)
C54 S3 1.734(5)
C55 N5 1.334(6)
C55 C56 1.401(7)
C56 C57 1.363(6)
C56 H56 0.9500
C57 C61 1.461(7)
C57 C58 1.512(7)
C58 C59 1.494(7)
C58 H58A 0.9900
C58 H58B 0.9900
C59 C60 1.497(7)
C59 H59A 0.9900
C59 H59B 0.9900
C60 H60A 0.9800
C60 H60B 0.9800
C60 H60C 0.9800
C61 N5 1.358(6)
C61 C62 1.365(6)
C62 C69 1.420(7)
C62 C63 1.524(6)
C63 C68 1.368(6)
C63 C64 1.378(6)
C64 C65 1.377(6)
C64 H64 0.9500
C65 C66 1.394(7)
C65 H65 0.9500
C66 C67 1.364(6)
C66 N9 1.482(6)
C67 C68 1.415(6)
C67 H67 0.9500
C68 H68 0.9500
C69 N6 1.403(6)
C69 C70 1.442(6)
C70 C74 1.352(7)
C70 C71 1.505(7)
C71 C72 1.544(7)
C71 H71A 0.9900
C71 H71B 0.9900
C72 C73 1.465(8)
C72 H72A 0.9900
C72 H72B 0.9900
C73 H73A 0.9800
C73 H73B 0.9800
C73 H73C 0.9800
C74 C75 1.395(7)
C74 H74 0.9500
C75 N6 1.371(6)
N1 H1N 0.8800
N3 H3N 0.8800
N5 H5N 0.8800
N7 O1 1.200(5)
N7 O2 1.223(6)
N8 O3 1.221(6)
N8 O4 1.252(6)
N9 O5 1.190(5)
N9 O6 1.220(5)

loop_
_geom_torsion_atom_site_label_1
_geom_torsion_atom_site_label_2
_geom_torsion_atom_site_label_3
_geom_torsion_atom_site_label_4
_geom_torsion
C75 C1 C2 C3 -178.9(5)
S1 C1 C2 C3 -1.1(6)
C1 C2 C3 C4 1.9(8)
C2 C3 C4 C5 178.8(5)
C2 C3 C4 S1 -1.9(7)
C3 C4 C5 N1 -1.1(9)
S1 C4 C5 N1 179.6(4)
C3 C4 C5 C6 177.8(6)
S1 C4 C5 C6 -1.5(8)
N1 C5 C6 C7 -0.6(6)
C4 C5 C6 C7 -179.7(5)
C5 C6 C7 C11 1.9(6)
C5 C6 C7 C8 -178.3(5)
C6 C7 C8 C9 -5.8(7)
C11 C7 C8 C9 173.8(5)
C7 C8 C9 C10 176.9(4)
C6 C7 C11 N1 -2.5(5)
C8 C7 C11 N1 177.7(4)
C6 C7 C11 C12 177.0(5)
C8 C7 C11 C12 -2.7(9)
N1 C11 C12 C19 -6.7(7)
C7 C11 C12 C19 173.8(5)
N1 C11 C12 C13 172.0(4)
C7 C11 C12 C13 -7.6(8)
C19 C12 C13 C18 -84.3(6)
C11 C12 C13 C18 97.0(5)
C19 C12 C13 C14 93.4(5)
C11 C12 C13 C14 -85.3(5)
C18 C13 C14 C15 -3.1(7)
C12 C13 C14 C15 179.2(4)
C13 C14 C15 C16 2.6(7)
C14 C15 C16 C17 -1.2(7)
C14 C15 C16 N7 179.0(4)
C15 C16 C17 C18 0.4(7)
N7 C16 C17 C18 -179.9(4)
C14 C13 C18 C17 2.1(7)
C12 C13 C18 C17 179.7(4)
C16 C17 C18 C13 -0.8(7)
C11 C12 C19 N2 0.2(7)
C13 C12 C19 N2 -178.4(4)
C11 C12 C19 C20 173.9(5)
C13 C12 C19 C20 -4.7(8)
C12 C19 C20 C24 -171.8(5)
N2 C19 C20 C24 2.6(5)
C12 C19 C20 C21 8.4(9)
N2 C19 C20 C21 -177.3(5)
C24 C20 C21 C22 7.9(8)
C19 C20 C21 C22 -172.3(6)
C20 C21 C22 C23 -171.3(10)
C19 C20 C24 C25 -1.3(5)
C21 C20 C24 C25 178.6(5)
C20 C24 C25 N2 -0.5(6)
C20 C24 C25 C26 175.6(5)
N2 C25 C26 C27 -4.6(8)
C24 C25 C26 C27 179.7(5)
N2 C25 C26 S2 172.2(4)
C24 C25 C26 S2 -3.5(7)
C25 C26 C27 C28 173.7(5)
S2 C26 C27 C28 -3.4(6)
C26 C27 C28 C29 2.6(7)
C27 C28 C29 C30 -178.2(5)
C27 C28 C29 S2 -0.6(6)
C28 C29 C30 N3 -3.8(7)
S2 C29 C30 N3 178.9(3)
C28 C29 C30 C31 178.3(5)
S2 C29 C30 C31 1.0(7)
N3 C30 C31 C32 -0.7(5)
C29 C30 C31 C32 177.5(5)
C30 C31 C32 C36 1.1(5)
C30 C31 C32 C33 177.8(4)
C31 C32 C33 C34 -6.1(8)
C36 C32 C33 C34 169.8(6)
C32 C33 C34 C35 -173.4(7)
C31 C32 C36 N3 -1.2(5)
C33 C32 C36 N3 -177.7(5)
C31 C32 C36 C37 -178.0(4)
C33 C32 C36 C37 5.5(8)
N3 C36 C37 C44 6.4(7)
C32 C36 C37 C44 -177.0(5)
N3 C36 C37 C38 -172.2(4)
C32 C36 C37 C38 4.3(7)
C44 C37 C38 C39 87.2(6)
C36 C37 C38 C39 -94.1(5)
C44 C37 C38 C43 -90.8(5)
C36 C37 C38 C43 87.9(5)
C43 C38 C39 C40 0.9(7)
C37 C38 C39 C40 -177.1(4)
C38 C39 C40 C41 -1.4(7)
C39 C40 C41 C42 0.5(7)
C39 C40 C41 N8 179.3(4)
C40 C41 C42 C43 1.1(7)
N8 C41 C42 C43 -177.7(4)
C41 C42 C43 C38 -1.6(6)
C39 C38 C43 C42 0.6(6)
C37 C38 C43 C42 178.7(4)
C36 C37 C44 N4 5.3(7)
C38 C37 C44 N4 -176.1(4)
C36 C37 C44 C45 -178.2(5)
C38 C37 C44 C45 0.4(8)
N4 C44 C45 C49 1.2(6)
C37 C44 C45 C49 -175.6(5)
N4 C44 C45 C46 -178.5(5)
C37 C44 C45 C46 4.6(10)
C49 C45 C46 C47 -9.7(8)
C44 C45 C46 C47 170.0(6)
C45 C46 C47 C48 -75.7(8)
C44 C45 C49 C50 -0.1(6)
C46 C45 C49 C50 179.7(5)
C45 C49 C50 N4 -1.1(6)
C45 C49 C50 C51 -179.6(5)
N4 C50 C51 C52 10.6(9)
C49 C50 C51 C52 -171.0(6)
N4 C50 C51 S3 -176.2(4)
C49 C50 C51 S3 2.3(8)
C50 C51 C52 C53 176.2(6)
S3 C51 C52 C53 2.4(7)
C51 C52 C53 C54 -1.4(8)
C52 C53 C54 C55 178.0(6)
C52 C53 C54 S3 -0.2(7)
C53 C54 C55 N5 -10.1(10)
S3 C54 C55 N5 167.9(4)
C53 C54 C55 C56 166.9(6)
S3 C54 C55 C56 -15.0(9)
N5 C55 C56 C57 -0.1(7)
C54 C55 C56 C57 -177.4(6)
C55 C56 C57 C61 -1.2(6)
C55 C56 C57 C58 178.4(5)
C56 C57 C58 C59 -3.0(9)
C61 C57 C58 C59 176.6(5)
C57 C58 C59 C60 -178.5(5)
C56 C57 C61 N5 2.2(6)
C58 C57 C61 N5 -177.5(5)
C56 C57 C61 C62 176.3(6)
C58 C57 C61 C62 -3.3(10)
N5 C61 C62 C69 4.5(8)
C57 C61 C62 C69 -168.9(5)
N5 C61 C62 C63 -176.3(5)
C57 C61 C62 C63 10.2(8)
C61 C62 C63 C68 -98.5(6)
C69 C62 C63 C68 80.7(6)
C61 C62 C63 C64 81.5(6)
C69 C62 C63 C64 -99.3(6)
C68 C63 C64 C65 1.6(7)
C62 C63 C64 C65 -178.3(5)
C63 C64 C65 C66 -0.8(8)
C64 C65 C66 C67 0.2(8)
C64 C65 C66 N9 -179.5(4)
C65 C66 C67 C68 -0.4(7)
N9 C66 C67 C68 179.3(4)
C64 C63 C68 C67 -1.9(7)
C62 C63 C68 C67 178.1(4)
C66 C67 C68 C63 1.2(6)
C61 C62 C69 N6 -5.8(8)
C63 C62 C69 N6 175.0(4)
C61 C62 C69 C70 176.9(6)
C63 C62 C69 C70 -2.3(9)
N6 C69 C70 C74 2.3(6)
C62 C69 C70 C74 179.8(6)
N6 C69 C70 C71 176.1(6)
C62 C69 C70 C71 -6.5(10)
C74 C70 C71 C72 -6.0(10)
C69 C70 C71 C72 -178.6(6)
C70 C71 C72 C73 -179.4(7)
C69 C70 C74 C75 -1.7(7)
C71 C70 C74 C75 -175.5(6)
C70 C74 C75 N6 0.4(7)
C70 C74 C75 C1 -175.4(6)
C2 C1 C75 N6 1.7(9)
S1 C1 C75 N6 -176.0(4)
C2 C1 C75 C74 177.2(6)
S1 C1 C75 C74 -0.5(9)
C4 C5 N1 C11 178.1(5)
C6 C5 N1 C11 -1.1(6)
C12 C11 N1 C5 -177.4(4)
C7 C11 N1 C5 2.3(5)
C24 C25 N2 C19 2.1(6)
C26 C25 N2 C19 -174.2(4)
C12 C19 N2 C25 172.2(4)
C20 C19 N2 C25 -2.9(5)
C29 C30 N3 C36 -178.5(4)
C31 C30 N3 C36 -0.1(5)
C32 C36 N3 C30 0.8(5)
C37 C36 N3 C30 178.0(4)
C49 C50 N4 C44 1.8(6)
C51 C50 N4 C44 -179.5(5)
C37 C44 N4 C50 175.3(4)
C45 C44 N4 C50 -1.8(6)
C56 C55 N5 C61 1.6(6)
C54 C55 N5 C61 179.2(5)
C62 C61 N5 C55 -177.3(5)
C57 C61 N5 C55 -2.3(6)
C74 C75 N6 C69 1.1(6)
C1 C75 N6 C69 177.5(5)
C62 C69 N6 C75 180.0(5)
C70 C69 N6 C75 -2.0(5)
C17 C16 N7 O1 -0.8(7)
C15 C16 N7 O1 178.9(5)
C17 C16 N7 O2 -179.6(5)
C15 C16 N7 O2 0.2(7)
C42 C41 N8 O3 2.5(7)
C40 C41 N8 O3 -176.3(5)
C42 C41 N8 O4 -177.6(4)
C40 C41 N8 O4 3.5(7)
C67 C66 N9 O5 -168.7(5)
C65 C66 N9 O5 11.0(7)
C67 C66 N9 O6 11.1(6)
C65 C66 N9 O6 -169.2(5)
C3 C4 S1 C1 1.0(4)
C5 C4 S1 C1 -179.6(5)
C2 C1 S1 C4 0.0(5)
C75 C1 S1 C4 178.1(4)
C27 C26 S2 C29 2.6(4)
C25 C26 S2 C29 -174.7(4)
C28 C29 S2 C26 -1.1(4)
C30 C29 S2 C26 176.6(4)
C52 C51 S3 C54 -2.2(5)
C50 C51 S3 C54 -176.5(5)
C53 C54 S3 C51 1.4(5)
C55 C54 S3 C51 -177.1(5)
